data_4307367
loop_
_publ_author_name
'Daisuke Honda'
'Shusaku Ikegami'
'Tomoaki Inoue'
'Tomoji Ozeki'
'Atsushi Yagasaki'

_publ_contact_author_address
;Department of Chemistry
Kwansei Gakuin University
Sanda 669-1337
Japan
;
_publ_contact_author_email yagasaki@kwansei.ac.jp
_publ_contact_author_fax +81-79-565-9077
_publ_contact_author_name 'Atsushi Yagasaki'
_publ_contact_author_phone +81-79-565-8396
_publ_section_title
;
Protonation and Methylation of an Anderson-Type Polyoxoanion [IMo6O24]5-
;
_journal_name_full 'Inorganic Chemistry'
_journal_page_first 1464
_journal_page_last 1470
_journal_paper_doi 10.1021/ic061881z
_journal_volume 46
_journal_year 2007
_chemical_formula_moiety '(C16 H36 N +)3, (C2 H6 I Mo6 O24 3-)'
_chemical_formula_sum 'C50 H114 I Mo6 N3 O24'
_chemical_formula_weight 1843.98
_chemical_name_systematic
;
 ?
;
_space_group_IT_number 14
_symmetry_cell_setting monoclinic
_symmetry_space_group_name_Hall '-P 2yn'
_symmetry_space_group_name_H-M 'P 1 21/n 1'
_atom_sites_solution_hydrogens geom
_atom_sites_solution_primary direct
_atom_sites_solution_secondary difmap
_audit_creation_method SHELXL-97
_cell_angle_alpha 90.00
_cell_angle_beta 100.324(1)
_cell_angle_gamma 90.00
_cell_formula_units_Z 2
_cell_length_a 10.4009(1)
_cell_length_b 14.6658(3)
_cell_length_c 23.5395(4)
_cell_measurement_reflns_used 8192
_cell_measurement_temperature 83(2)
_cell_measurement_theta_max 30.55
_cell_measurement_theta_min 2.24
_cell_volume 3532.52(10)
_computing_cell_refinement SAINT
_computing_data_collection SMART
_computing_data_reduction xprep
_computing_structure_refinement 'SHELXL-97 (Sheldrick, 1997)'
_computing_structure_solution 'SHELXS-97 (Sheldrick, 1990)'
_diffrn_ambient_temperature 83(2)
_diffrn_measured_fraction_theta_full 0.998
_diffrn_measured_fraction_theta_max 0.994
_diffrn_measurement_device_type 'Bruker SMART CCD area detector system'
_diffrn_measurement_method 'oscillation method, \w scans'
_diffrn_radiation_monochromator graphite
_diffrn_radiation_source 'Rigaku UltraX18 rotating anode'
_diffrn_radiation_type MoK\a
_diffrn_radiation_wavelength 0.71073
_diffrn_reflns_av_R_equivalents 0.0358
_diffrn_reflns_av_sigmaI/netI 0.0191
_diffrn_reflns_limit_h_max 14
_diffrn_reflns_limit_h_min -13
_diffrn_reflns_limit_k_max 20
_diffrn_reflns_limit_k_min -20
_diffrn_reflns_limit_l_max 33
_diffrn_reflns_limit_l_min -33
_diffrn_reflns_number 57128
_diffrn_reflns_theta_full 25.00
_diffrn_reflns_theta_max 30.55
_diffrn_reflns_theta_min 2.24
_diffrn_standards_number 0
_exptl_absorpt_coefficient_mu 1.541
_exptl_absorpt_correction_T_max 0.8166
_exptl_absorpt_correction_T_min 0.5900
_exptl_absorpt_correction_type numerical
_exptl_absorpt_process_details xprep
_exptl_crystal_colour colorless
_exptl_crystal_density_diffrn 1.734
_exptl_crystal_density_method 'not measured'
_exptl_crystal_description prism
_exptl_crystal_F_000 1864
_exptl_crystal_size_max 0.48
_exptl_crystal_size_mid 0.30
_exptl_crystal_size_min 0.14
_refine_diff_density_max 1.235
_refine_diff_density_min -0.757
_refine_diff_density_rms 0.108
_refine_ls_extinction_method none
_refine_ls_goodness_of_fit_ref 1.199
_refine_ls_hydrogen_treatment constr
_refine_ls_matrix_type full
_refine_ls_number_parameters 401
_refine_ls_number_reflns 10755
_refine_ls_number_restraints 37
_refine_ls_restrained_S_all 1.209
_refine_ls_R_factor_all 0.0393
_refine_ls_R_factor_gt 0.0343
_refine_ls_shift/su_max 0.001
_refine_ls_shift/su_mean 0.000
_refine_ls_structure_factor_coef Fsqd
_refine_ls_weighting_details 'calc w=1/[\s^2^(Fo^2^)+12.4895P] where P=(Fo^2^+2Fc^2^)/3'
_refine_ls_weighting_scheme calc
_refine_ls_wR_factor_gt 0.0761
_refine_ls_wR_factor_ref 0.0791
_reflns_number_gt 9714
_reflns_number_total 10755
_reflns_threshold_expression >2\s(I)
_cod_data_source_file ic061881zsi20060929_095237_4.cif
_cod_data_source_block imo6o22_ome_2
_cod_database_code 4307367

loop_
_symmetry_equiv_pos_as_xyz
'x, y, z'
'-x+1/2, y+1/2, -z+1/2'
'-x, -y, -z'
'x-1/2, -y-1/2, z-1/2'

loop_
_atom_site_label
_atom_site_type_symbol
_atom_site_fract_x
_atom_site_fract_y
_atom_site_fract_z
_atom_site_U_iso_or_equiv
_atom_site_adp_type
_atom_site_occupancy
_atom_site_symmetry_multiplicity
_atom_site_calc_flag
_atom_site_refinement_flags
_atom_site_disorder_assembly
_atom_site_disorder_group
I1 I 0.0000 0.0000 0.0000 0.01540(5) Uani 1 2 d S . .
Mo1 Mo 0.06905(3) -0.144874(17) 0.110854(10) 0.02090(6) Uani 1 1 d . . .
Mo2 Mo 0.15921(3) 0.066622(18) 0.127402(10) 0.02116(6) Uani 1 1 d . . .
Mo3 Mo 0.08980(2) 0.214561(17) 0.013124(11) 0.02118(6) Uani 1 1 d . . .
OC1 O -0.0269(2) -0.00534(14) 0.07702(8) 0.0201(4) Uani 1 1 d . . .
OC2 O 0.15369(19) 0.06774(14) 0.02975(9) 0.0190(4) Uani 1 1 d . . .
OC3 O -0.0825(2) 0.11499(13) -0.01370(8) 0.0180(4) Uani 1 1 d . . .
OB1 O 0.2120(2) -0.05562(15) 0.12431(9) 0.0222(4) Uani 1 1 d . . .
OB2 O 0.0499(2) 0.18013(15) 0.09434(9) 0.0232(4) Uani 1 1 d . . .
OB3 O 0.0937(2) 0.19212(15) -0.06513(10) 0.0247(4) Uani 1 1 d . . .
OT1 O 0.0173(3) -0.13659(17) 0.17534(10) 0.0295(5) Uani 1 1 d . . .
OT2 O 0.1610(2) -0.24176(16) 0.11463(10) 0.0266(5) Uani 1 1 d . . .
OT3 O 0.0969(3) 0.06996(17) 0.18972(10) 0.0317(5) Uani 1 1 d . . .
OT4 O 0.3061(2) 0.12136(17) 0.14183(11) 0.0316(5) Uani 1 1 d . . .
OT5 O -0.0096(2) 0.30800(15) 0.01131(10) 0.0268(5) Uani 1 1 d . . .
OT6 O 0.2451(2) 0.25236(16) 0.03786(11) 0.0295(5) Uani 1 1 d . . .
C0 C -0.0783(4) 0.1983(3) 0.10795(16) 0.0328(7) Uani 1 1 d . . .
H1 H -0.1424 0.1669 0.0819 0.049 Uiso 1 1 d . . .
H2 H -0.0881 0.2675 0.1057 0.049 Uiso 1 1 d . . .
H3 H -0.0829 0.1803 0.1465 0.049 Uiso 1 1 d . . .
N1 N 0.2150(3) 0.45675(18) 0.15773(11) 0.0232(5) Uani 1 1 d . . .
C1 C 0.1720(3) 0.5463(2) 0.18149(14) 0.0258(6) Uani 1 1 d . . .
H1A H 0.2231 0.5964 0.1682 0.031 Uiso 1 1 calc R . .
H1B H 0.1945 0.5442 0.2242 0.031 Uiso 1 1 calc R . .
C2 C 0.0268(3) 0.5694(2) 0.16458(15) 0.0307(7) Uani 1 1 d . . .
H2A H 0.0080 0.5906 0.1240 0.037 Uiso 1 1 calc R . .
H2B H -0.0262 0.5142 0.1677 0.037 Uiso 1 1 calc R . .
C3 C -0.0097(4) 0.6437(2) 0.20405(14) 0.0296(7) Uani 1 1 d . . .
H3A H 0.0504 0.6961 0.2042 0.036 Uiso 1 1 calc R . .
H3B H 0.0005 0.6200 0.2440 0.036 Uiso 1 1 calc R . .
C4 C -0.1504(4) 0.6760(3) 0.18431(17) 0.0375(8) Uani 1 1 d . . .
H4A H -0.1708 0.7236 0.2105 0.056 Uiso 1 1 calc R . .
H4B H -0.2102 0.6245 0.1847 0.056 Uiso 1 1 calc R . .
H4C H -0.1603 0.7005 0.1450 0.056 Uiso 1 1 calc R . .
C5 C 0.1784(3) 0.4537(2) 0.09200(13) 0.0256(6) Uani 1 1 d . . .
H5A H 0.2027 0.3930 0.0789 0.031 Uiso 1 1 calc R . .
H5B H 0.0822 0.4592 0.0814 0.031 Uiso 1 1 calc R . .
C6 C 0.2392(4) 0.5252(3) 0.05903(15) 0.0357(8) Uani 1 1 d . A .
H6A H 0.3353 0.5249 0.0713 0.043 Uiso 1 1 calc R . .
H6B H 0.2063 0.5864 0.0671 0.043 Uiso 1 1 calc R . .
C7 C 0.2033(4) 0.5042(3) -0.00592(15) 0.0402(9) Uani 1 1 d . . .
H7A H 0.2252 0.4397 -0.0120 0.048 Uiso 0.758(7) 1 calc PR A 1
H7B H 0.1076 0.5110 -0.0179 0.048 Uiso 0.758(7) 1 calc PR A 1
H7C H 0.1234 0.4662 -0.0135 0.048 Uiso 0.242(7) 1 d PR A 2
H7D H 0.1853 0.5618 -0.0279 0.048 Uiso 0.242(7) 1 d PR A 2
C8A C 0.2683(5) 0.5619(4) -0.0441(2) 0.0405(12) Uiso 0.758(7) 1 d P A 1
H8A H 0.2393 0.5434 -0.0844 0.061 Uiso 0.758(7) 1 calc PR A 1
H8B H 0.3633 0.5545 -0.0337 0.061 Uiso 0.758(7) 1 calc PR A 1
H8C H 0.2454 0.6260 -0.0396 0.061 Uiso 0.758(7) 1 calc PR A 1
C8B C 0.3043(14) 0.4589(10) -0.0237(6) 0.031(3) Uiso 0.242(7) 1 d P A 2
H8D H 0.2811 0.4457 -0.0651 0.047 Uiso 0.242(7) 1 calc PR A 2
H8E H 0.3212 0.4017 -0.0022 0.047 Uiso 0.242(7) 1 calc PR A 2
H8F H 0.3830 0.4970 -0.0165 0.047 Uiso 0.242(7) 1 calc PR A 2
C9 C 0.1462(3) 0.3757(2) 0.17967(14) 0.0272(6) Uani 1 1 d . . .
H9A H 0.0509 0.3828 0.1665 0.033 Uiso 1 1 calc R . .
H9B H 0.1733 0.3196 0.1615 0.033 Uiso 1 1 calc R . .
C10 C 0.1721(5) 0.3623(3) 0.24485(17) 0.0545(13) Uani 1 1 d . . .
H10A H 0.2670 0.3535 0.2584 0.065 Uiso 1 1 calc R . .
H10B H 0.1454 0.4179 0.2635 0.065 Uiso 1 1 calc R . .
C11 C 0.0998(4) 0.2817(3) 0.26306(18) 0.0419(9) Uani 1 1 d . . .
H11A H 0.1125 0.2289 0.2385 0.050 Uiso 1 1 calc R . .
H11B H 0.1383 0.2658 0.3034 0.050 Uiso 1 1 calc R . .
C12 C -0.0424(6) 0.2973(6) 0.2593(3) 0.094(3) Uani 1 1 d . . .
H12A H -0.0830 0.2422 0.2717 0.142 Uiso 1 1 calc R . .
H12B H -0.0820 0.3115 0.2193 0.142 Uiso 1 1 calc R . .
H12C H -0.0562 0.3484 0.2843 0.142 Uiso 1 1 calc R . .
C13 C 0.3623(3) 0.4494(2) 0.17746(14) 0.0281(6) Uani 1 1 d . . .
H13A H 0.3817 0.4509 0.2202 0.034 Uiso 1 1 calc R . .
H13B H 0.4041 0.5034 0.1633 0.034 Uiso 1 1 calc R . .
C14 C 0.4232(4) 0.3636(3) 0.15685(19) 0.0430(10) Uani 1 1 d . A .
H14A H 0.3804 0.3092 0.1701 0.052 Uiso 1 1 calc R . .
H14B H 0.4072 0.3628 0.1141 0.052 Uiso 1 1 calc R . .
C15 C 0.5689(4) 0.3586(3) 0.17931(17) 0.0405(9) Uani 1 1 d . . .
H15A H 0.5853 0.3571 0.2220 0.049 Uiso 0.758(7) 1 calc PR A 1
H15B H 0.6119 0.4136 0.1670 0.049 Uiso 0.758(7) 1 calc PR A 1
H15C H 0.5886 0.3833 0.2191 0.049 Uiso 0.242(7) 1 d PR A 2
H15D H 0.5978 0.2942 0.1806 0.049 Uiso 0.242(7) 1 d PR A 2
C16A C 0.6264(6) 0.2740(4) 0.1565(2) 0.0423(13) Uiso 0.758(7) 1 d P A 1
H16A H 0.7206 0.2718 0.1713 0.063 Uiso 0.758(7) 1 calc PR A 1
H16B H 0.6111 0.2760 0.1142 0.063 Uiso 0.758(7) 1 calc PR A 1
H16C H 0.5846 0.2197 0.1691 0.063 Uiso 0.758(7) 1 calc PR A 1
C16B C 0.637(3) 0.409(2) 0.1435(13) 0.087(9) Uiso 0.242(7) 1 d P A 2
H16D H 0.7310 0.4048 0.1584 0.131 Uiso 0.242(7) 1 calc PR A 2
H16E H 0.6091 0.4725 0.1427 0.131 Uiso 0.242(7) 1 calc PR A 2
H16F H 0.6183 0.3835 0.1043 0.131 Uiso 0.242(7) 1 calc PR A 2
N2A N 0.5030(16) 0.0053(10) 0.0081(5) 0.041(3) Uani 0.256(11) 1 d PD B -5
C17A C 0.4023(8) -0.0608(6) 0.0229(4) 0.046(2) Uani 0.256(11) 1 d PD B -5
H17A H 0.3194 -0.0496 -0.0042 0.056 Uiso 0.256(11) 1 calc PR B -5
H17B H 0.3868 -0.0455 0.0621 0.056 Uiso 0.256(11) 1 calc PR B -5
C18A C 0.4316(9) -0.1624(6) 0.0217(4) 0.0444(19) Uiso 0.256(11) 1 d PD B -5
H18A H 0.4948 -0.1735 -0.0043 0.053 Uiso 0.256(11) 1 calc PR B -5
H18B H 0.3501 -0.1957 0.0060 0.053 Uiso 0.256(11) 1 calc PR B -5
C19A C 0.4876(12) -0.1995(7) 0.0817(5) 0.064(3) Uiso 0.256(11) 1 d PD B -5
H19A H 0.5781 -0.1768 0.0935 0.077 Uiso 0.256(11) 1 calc PR B -5
H19B H 0.4351 -0.1760 0.1097 0.077 Uiso 0.256(11) 1 calc PR B -5
C20A C 0.4884(11) -0.2978(6) 0.0837(4) 0.049(2) Uiso 0.256(11) 1 d PD B -5
H20A H 0.5250 -0.3181 0.1229 0.074 Uiso 0.256(11) 1 calc PR B -5
H20B H 0.5419 -0.3215 0.0567 0.074 Uiso 0.256(11) 1 calc PR B -5
H20C H 0.3988 -0.3206 0.0728 0.074 Uiso 0.256(11) 1 calc PR B -5
C21A C 0.6333(7) -0.0050(6) 0.0495(3) 0.0356(16) Uani 0.256(11) 1 d PD B -5
H21A H 0.6996 0.0326 0.0350 0.043 Uiso 0.256(11) 1 calc PR B -5
H21B H 0.6615 -0.0694 0.0490 0.043 Uiso 0.256(11) 1 calc PR B -5
C22A C 0.6311(9) 0.0224(7) 0.1121(4) 0.0383(18) Uiso 0.256(11) 1 d PD B -5
H22A H 0.6255 0.0896 0.1144 0.046 Uiso 0.256(11) 1 calc PR B -5
H22B H 0.5518 -0.0034 0.1238 0.046 Uiso 0.256(11) 1 calc PR B -5
C23A C 0.7480(7) -0.0093(5) 0.1533(3) 0.0353(15) Uiso 0.256(11) 1 d PD B -5
H23A H 0.8275 0.0068 0.1378 0.042 Uiso 0.256(11) 1 calc PR B -5
H23B H 0.7449 -0.0765 0.1563 0.042 Uiso 0.256(11) 1 calc PR B -5
C24A C 0.7579(9) 0.0313(6) 0.2126(3) 0.0415(18) Uiso 0.256(11) 1 d PD B -5
H24A H 0.8365 0.0081 0.2377 0.062 Uiso 0.256(11) 1 calc PR B -5
H24B H 0.6805 0.0144 0.2286 0.062 Uiso 0.256(11) 1 calc PR B -5
H24C H 0.7631 0.0979 0.2101 0.062 Uiso 0.256(11) 1 calc PR B -5
C25A C 0.5295(8) -0.0124(6) -0.0524(3) 0.0430(19) Uani 0.256(11) 1 d PD B -5
H25A H 0.5784 -0.0702 -0.0527 0.052 Uiso 0.256(11) 1 calc PR B -5
H25B H 0.5841 0.0374 -0.0636 0.052 Uiso 0.256(11) 1 calc PR B -5
C26A C 0.3990(11) -0.0182(9) -0.0970(4) 0.059(3) Uiso 0.256(11) 1 d PD B -5
H26A H 0.3596 -0.0793 -0.0946 0.070 Uiso 0.256(11) 1 calc PR B -5
H26B H 0.3368 0.0277 -0.0871 0.070 Uiso 0.256(11) 1 calc PR B -5
C27A C 0.4204(10) -0.0023(8) -0.1566(4) 0.058(2) Uiso 0.256(11) 1 d PD B -5
H27A H 0.4758 -0.0515 -0.1680 0.070 Uiso 0.256(11) 1 calc PR B -5
H27B H 0.4661 0.0564 -0.1586 0.070 Uiso 0.256(11) 1 calc PR B -5
C28A C 0.2872(11) -0.0005(9) -0.1983(5) 0.067(3) Uiso 0.256(11) 1 d PD B -5
H28A H 0.3015 0.0101 -0.2378 0.101 Uiso 0.256(11) 1 calc PR B -5
H28B H 0.2330 0.0485 -0.1870 0.101 Uiso 0.256(11) 1 calc PR B -5
H28C H 0.2427 -0.0591 -0.1966 0.101 Uiso 0.256(11) 1 calc PR B -5
C29A C 0.4481(10) 0.1021(6) 0.0124(4) 0.059(3) Uani 0.256(11) 1 d PD B -5
H29A H 0.3591 0.1040 -0.0111 0.071 Uiso 0.256(11) 1 calc PR B -5
H29B H 0.4392 0.1128 0.0531 0.071 Uiso 0.256(11) 1 calc PR B -5
C30A C 0.5241(14) 0.1779(9) -0.0059(6) 0.084(4) Uiso 0.256(11) 1 d PD B -5
H30A H 0.6113 0.1561 -0.0113 0.100 Uiso 0.256(11) 1 calc PR B -5
H30B H 0.5363 0.2266 0.0236 0.100 Uiso 0.256(11) 1 calc PR B -5
C31A C 0.4460(15) 0.2149(9) -0.0640(6) 0.037(4) Uiso 0.256(11) 1 d PD B -5
H31A H 0.4753 0.1818 -0.0960 0.045 Uiso 0.256(11) 1 calc PR B -5
H31B H 0.3524 0.2003 -0.0656 0.045 Uiso 0.256(11) 1 calc PR B -5
C32A C 0.4572(17) 0.3090(10) -0.0734(7) 0.092(5) Uiso 0.256(11) 1 d PD B -5
H32A H 0.4046 0.3254 -0.1108 0.137 Uiso 0.256(11) 1 calc PR B -5
H32B H 0.5490 0.3244 -0.0732 0.137 Uiso 0.256(11) 1 calc PR B -5
H32C H 0.4258 0.3429 -0.0427 0.137 Uiso 0.256(11) 1 calc PR B -5
N2B N 0.5030(16) 0.0053(10) 0.0081(5) 0.041(3) Uani 0.244(11) 1 d P B -6
C17B C 0.4023(8) -0.0608(6) 0.0229(4) 0.046(2) Uani 0.244(11) 1 d P B -6
H17C H 0.3194 -0.0496 -0.0042 0.056 Uiso 0.244(11) 1 calc PR B -6
H17D H 0.3868 -0.0455 0.0621 0.056 Uiso 0.244(11) 1 calc PR B -6
C18B C 0.4316(9) -0.1624(6) 0.0217(4) 0.0444(19) Uiso 0.244(11) 1 d P B -6
H18C H 0.4948 -0.1735 -0.0043 0.053 Uiso 0.244(11) 1 calc PR B -6
H18D H 0.3501 -0.1957 0.0060 0.053 Uiso 0.244(11) 1 calc PR B -6
C19B C 0.4876(12) -0.1995(7) 0.0817(5) 0.064(3) Uiso 0.244(11) 1 d P B -6
H19C H 0.5781 -0.1768 0.0935 0.077 Uiso 0.244(11) 1 calc PR B -6
H19D H 0.4351 -0.1760 0.1097 0.077 Uiso 0.244(11) 1 calc PR B -6
C20B C 0.4884(11) -0.2978(6) 0.0837(4) 0.049(2) Uiso 0.244(11) 1 d P B -6
H20D H 0.5252 -0.3181 0.1229 0.074 Uiso 0.244(11) 1 calc PR B -6
H20E H 0.5417 -0.3215 0.0566 0.074 Uiso 0.244(11) 1 calc PR B -6
H20F H 0.3988 -0.3206 0.0729 0.074 Uiso 0.244(11) 1 calc PR B -6
C21B C 0.6333(7) -0.0050(6) 0.0495(3) 0.0356(16) Uani 0.244(11) 1 d P B -6
H21C H 0.6996 0.0326 0.0350 0.043 Uiso 0.244(11) 1 calc PR B -6
H21D H 0.6615 -0.0694 0.0490 0.043 Uiso 0.244(11) 1 calc PR B -6
C22B C 0.6311(9) 0.0224(7) 0.1121(4) 0.0383(18) Uiso 0.244(11) 1 d P B -6
H22C H 0.6255 0.0896 0.1144 0.046 Uiso 0.244(11) 1 calc PR B -6
H22D H 0.5518 -0.0034 0.1238 0.046 Uiso 0.244(11) 1 calc PR B -6
C23B C 0.7480(7) -0.0093(5) 0.1533(3) 0.0353(15) Uiso 0.244(11) 1 d P B -6
H23C H 0.8275 0.0068 0.1378 0.042 Uiso 0.244(11) 1 calc PR B -6
H23D H 0.7449 -0.0765 0.1563 0.042 Uiso 0.244(11) 1 calc PR B -6
C24B C 0.7579(9) 0.0313(6) 0.2126(3) 0.0415(18) Uiso 0.244(11) 1 d P B -6
H24D H 0.8365 0.0081 0.2377 0.062 Uiso 0.244(11) 1 calc PR B -6
H24E H 0.6806 0.0144 0.2287 0.062 Uiso 0.244(11) 1 calc PR B -6
H24F H 0.7630 0.0979 0.2101 0.062 Uiso 0.244(11) 1 calc PR B -6
C25B C 0.5295(8) -0.0124(6) -0.0524(3) 0.0430(19) Uani 0.244(11) 1 d P B -6
H25C H 0.5784 -0.0702 -0.0527 0.052 Uiso 0.244(11) 1 calc PR B -6
H25D H 0.5841 0.0374 -0.0636 0.052 Uiso 0.244(11) 1 calc PR B -6
C26B C 0.3990(11) -0.0182(9) -0.0970(4) 0.059(3) Uiso 0.244(11) 1 d P B -6
H26C H 0.3596 -0.0793 -0.0946 0.070 Uiso 0.244(11) 1 calc PR B -6
H26D H 0.3368 0.0277 -0.0871 0.070 Uiso 0.244(11) 1 calc PR B -6
C27B C 0.4204(10) -0.0023(8) -0.1566(4) 0.058(2) Uiso 0.244(11) 1 d P B -6
H27C H 0.4758 -0.0515 -0.1680 0.070 Uiso 0.244(11) 1 calc PR B -6
H27D H 0.4661 0.0564 -0.1586 0.070 Uiso 0.244(11) 1 calc PR B -6
C28B C 0.2872(11) -0.0005(9) -0.1983(5) 0.067(3) Uiso 0.244(11) 1 d P B -6
H28D H 0.3016 0.0100 -0.2378 0.101 Uiso 0.244(11) 1 calc PR B -6
H28E H 0.2330 0.0486 -0.1871 0.101 Uiso 0.244(11) 1 calc PR B -6
H28F H 0.2427 -0.0591 -0.1965 0.101 Uiso 0.244(11) 1 calc PR B -6
C29B C 0.4481(10) 0.1021(6) 0.0124(4) 0.059(3) Uani 0.244(11) 1 d PD B -6
H29C H 0.3591 0.1040 -0.0111 0.071 Uiso 0.244(11) 1 calc PR B -6
H29D H 0.4392 0.1128 0.0531 0.071 Uiso 0.244(11) 1 calc PR B -6
C30B C 0.5241(14) 0.1779(9) -0.0059(6) 0.084(4) Uiso 0.244(11) 1 d PD B -6
H30C H 0.6099 0.1704 0.0198 0.100 Uiso 0.244(11) 1 calc PR B -6
H30D H 0.5386 0.1568 -0.0442 0.100 Uiso 0.244(11) 1 calc PR B -6
C31B C 0.517(2) 0.2746(11) -0.0135(8) 0.073(8) Uiso 0.244(11) 1 d PD B -6
H31C H 0.6063 0.2997 -0.0033 0.087 Uiso 0.244(11) 1 calc PR B -6
H31D H 0.4652 0.2998 0.0143 0.087 Uiso 0.244(11) 1 calc PR B -6
C32B C 0.4572(17) 0.3090(10) -0.0734(7) 0.092(5) Uiso 0.244(11) 1 d PD B -6
H32D H 0.4571 0.3758 -0.0735 0.137 Uiso 0.244(11) 1 calc PR B -6
H32E H 0.3673 0.2866 -0.0838 0.137 Uiso 0.244(11) 1 calc PR B -6
H32F H 0.5089 0.2867 -0.1015 0.137 Uiso 0.244(11) 1 calc PR B -6

loop_
_atom_site_aniso_label
_atom_site_aniso_U_11
_atom_site_aniso_U_22
_atom_site_aniso_U_33
_atom_site_aniso_U_23
_atom_site_aniso_U_13
_atom_site_aniso_U_12
I1 0.01635(11) 0.01520(10) 0.01377(10) -0.00208(8) 0.00030(8) 0.00082(8)
Mo1 0.02511(12) 0.01965(11) 0.01714(10) 0.00087(8) 0.00162(9) 0.00292(9)
Mo2 0.02331(12) 0.02137(12) 0.01662(10) -0.00410(8) -0.00234(8) 0.00190(9)
Mo3 0.01951(11) 0.01621(11) 0.02614(12) -0.00216(9) -0.00045(9) -0.00028(8)
OC1 0.0242(10) 0.0214(10) 0.0148(8) -0.0023(7) 0.0035(7) 0.0031(8)
OC2 0.0164(9) 0.0192(9) 0.0197(9) -0.0041(7) -0.0015(7) -0.0002(7)
OC3 0.0185(9) 0.0155(9) 0.0193(9) -0.0010(7) 0.0009(7) 0.0028(7)
OB1 0.0207(10) 0.0242(10) 0.0205(9) -0.0003(8) 0.0005(8) 0.0037(8)
OB2 0.0253(11) 0.0203(10) 0.0229(10) -0.0041(8) 0.0014(8) 0.0035(8)
OB3 0.0257(11) 0.0231(10) 0.0256(10) 0.0030(8) 0.0052(8) -0.0013(8)
OT1 0.0390(13) 0.0279(12) 0.0226(10) 0.0024(9) 0.0084(9) 0.0037(10)
OT2 0.0297(12) 0.0232(11) 0.0251(10) 0.0015(8) -0.0001(9) 0.0042(9)
OT3 0.0428(14) 0.0318(12) 0.0193(10) -0.0048(9) 0.0025(9) 0.0052(11)
OT4 0.0260(12) 0.0303(12) 0.0337(12) -0.0073(10) -0.0079(9) -0.0001(9)
OT5 0.0248(11) 0.0209(10) 0.0330(12) -0.0019(9) 0.0003(9) 0.0023(8)
OT6 0.0238(11) 0.0244(11) 0.0383(13) -0.0027(9) -0.0001(9) -0.0045(9)
C0 0.0337(18) 0.0317(17) 0.0333(17) -0.0062(13) 0.0067(14) 0.0036(14)
N1 0.0237(12) 0.0238(12) 0.0201(11) -0.0055(9) -0.0017(9) -0.0016(10)
C1 0.0282(15) 0.0226(14) 0.0255(14) -0.0076(11) 0.0016(11) -0.0004(11)
C2 0.0300(16) 0.0280(16) 0.0319(16) -0.0065(13) -0.0010(13) 0.0016(13)
C3 0.0383(18) 0.0253(15) 0.0261(15) -0.0003(12) 0.0079(13) 0.0026(13)
C4 0.038(2) 0.0369(19) 0.0388(19) 0.0005(15) 0.0092(15) 0.0054(15)
C5 0.0254(14) 0.0295(15) 0.0196(13) -0.0068(11) -0.0023(11) 0.0016(12)
C6 0.0356(19) 0.044(2) 0.0245(15) 0.0005(14) -0.0018(13) -0.0075(15)
C7 0.0317(18) 0.064(3) 0.0227(15) 0.0021(16) -0.0003(13) 0.0016(18)
C9 0.0295(16) 0.0231(14) 0.0266(14) -0.0032(11) -0.0013(12) -0.0028(12)
C10 0.079(3) 0.052(3) 0.0264(18) 0.0057(17) -0.0056(19) -0.032(2)
C11 0.049(2) 0.043(2) 0.0342(19) -0.0006(16) 0.0097(17) -0.0069(18)
C12 0.056(4) 0.175(8) 0.053(3) 0.013(4) 0.014(3) -0.015(4)
C13 0.0222(14) 0.0336(16) 0.0254(14) -0.0052(12) -0.0040(11) 0.0006(12)
C14 0.0292(18) 0.048(2) 0.047(2) -0.0158(18) -0.0048(16) 0.0113(16)
C15 0.0292(18) 0.061(3) 0.0311(17) 0.0008(17) 0.0038(14) 0.0049(17)
N2A 0.037(3) 0.054(5) 0.033(8) 0.006(5) 0.006(5) 0.021(3)
C17A 0.030(4) 0.066(6) 0.044(4) -0.005(4) 0.009(3) 0.013(4)
C21A 0.032(4) 0.051(4) 0.024(3) -0.001(3) 0.004(3) 0.009(3)
C25A 0.046(4) 0.057(5) 0.024(3) -0.003(3) 0.000(3) 0.004(4)
C29A 0.065(6) 0.049(5) 0.055(5) -0.013(4) -0.016(5) 0.031(5)
N2B 0.037(3) 0.054(5) 0.033(8) 0.006(5) 0.006(5) 0.021(3)
C17B 0.030(4) 0.066(6) 0.044(4) -0.005(4) 0.009(3) 0.013(4)
C21B 0.032(4) 0.051(4) 0.024(3) -0.001(3) 0.004(3) 0.009(3)
C25B 0.046(4) 0.057(5) 0.024(3) -0.003(3) 0.000(3) 0.004(4)
C29B 0.065(6) 0.049(5) 0.055(5) -0.013(4) -0.016(5) 0.031(5)

loop_
_atom_type_symbol
_atom_type_description
_atom_type_scat_dispersion_real
_atom_type_scat_dispersion_imag
_atom_type_scat_source
C C 0.0033 0.0016 'International Tables Vol C Tables 4.2.6.8 and 6.1.1.4'
H H 0.0000 0.0000 'International Tables Vol C Tables 4.2.6.8 and 6.1.1.4'
I I -0.4742 1.8119 'International Tables Vol C Tables 4.2.6.8 and 6.1.1.4'
Mo Mo -1.6832 0.6857 'International Tables Vol C Tables 4.2.6.8 and 6.1.1.4'
N N 0.0061 0.0033 'International Tables Vol C Tables 4.2.6.8 and 6.1.1.4'
O O 0.0106 0.0060 'International Tables Vol C Tables 4.2.6.8 and 6.1.1.4'

loop_
_geom_angle_atom_site_label_1
_geom_angle_atom_site_label_2
_geom_angle_atom_site_label_3
_geom_angle
_geom_angle_site_symmetry_1
_geom_angle_site_symmetry_3
_geom_angle_publ_flag
OC1 I1 OC1 180.00(18) 3 . ?
OC1 I1 OC3 93.43(9) 3 3 ?
OC1 I1 OC3 86.57(9) . 3 ?
OC1 I1 OC3 86.57(9) 3 . ?
OC1 I1 OC3 93.43(9) . . ?
OC3 I1 OC3 180.00(12) 3 . ?
OC1 I1 OC2 85.85(9) 3 3 ?
OC1 I1 OC2 94.15(9) . 3 ?
OC3 I1 OC2 85.59(9) 3 3 ?
OC3 I1 OC2 94.41(9) . 3 ?
OC1 I1 OC2 94.15(9) 3 . ?
OC1 I1 OC2 85.85(9) . . ?
OC3 I1 OC2 94.41(9) 3 . ?
OC3 I1 OC2 85.59(9) . . ?
OC2 I1 OC2 180.00(15) 3 . ?
OC1 I1 Mo3 87.81(6) 3 . ?
OC1 I1 Mo3 92.19(6) . . ?
OC3 I1 Mo3 136.50(6) 3 . ?
OC3 I1 Mo3 43.50(6) . . ?
OC2 I1 Mo3 137.77(6) 3 . ?
OC2 I1 Mo3 42.23(6) . . ?
OC1 I1 Mo1 136.82(6) 3 . ?
OC1 I1 Mo1 43.18(6) . . ?
OC3 I1 Mo1 43.39(6) 3 . ?
OC3 I1 Mo1 136.61(6) . . ?
OC2 I1 Mo1 90.24(6) 3 . ?
OC2 I1 Mo1 89.76(6) . . ?
Mo3 I1 Mo1 121.232(6) . . ?
OT1 Mo1 OT2 106.07(11) . . ?
OT1 Mo1 OB3 97.73(11) . 3 ?
OT2 Mo1 OB3 98.91(10) . 3 ?
OT1 Mo1 OB1 99.20(11) . . ?
OT2 Mo1 OB1 98.37(10) . . ?
OB3 Mo1 OB1 151.36(9) 3 . ?
OT1 Mo1 OC1 93.26(9) . . ?
OT2 Mo1 OC1 160.39(9) . . ?
OB3 Mo1 OC1 81.34(8) 3 . ?
OB1 Mo1 OC1 74.80(8) . . ?
OT1 Mo1 OC3 159.14(10) . 3 ?
OT2 Mo1 OC3 94.31(9) . 3 ?
OB3 Mo1 OC3 74.27(8) 3 3 ?
OB1 Mo1 OC3 81.82(8) . 3 ?
OC1 Mo1 OC3 66.75(7) . 3 ?
OT1 Mo1 Mo3 129.16(9) . 3 ?
OT2 Mo1 Mo3 88.56(8) . 3 ?
OB3 Mo1 Mo3 31.43(7) 3 3 ?
OB1 Mo1 Mo3 127.08(6) . 3 ?
OC1 Mo1 Mo3 81.54(5) . 3 ?
OC3 Mo1 Mo3 45.28(5) 3 3 ?
OT1 Mo1 I1 126.33(8) . . ?
OT2 Mo1 I1 127.60(8) . . ?
OB3 Mo1 I1 75.68(6) 3 . ?
OB1 Mo1 I1 75.68(6) . . ?
OC1 Mo1 I1 33.25(5) . . ?
OC3 Mo1 I1 33.49(5) 3 . ?
Mo3 Mo1 I1 59.685(6) 3 . ?
OT1 Mo1 Mo3 109.30(8) . . ?
OT2 Mo1 Mo3 136.12(8) . . ?
OB3 Mo1 Mo3 101.19(6) 3 . ?
OB1 Mo1 Mo3 51.25(6) . . ?
OC1 Mo1 Mo3 27.67(5) . . ?
OC3 Mo1 Mo3 55.28(5) 3 . ?
Mo3 Mo1 Mo3 88.773(7) 3 . ?
I1 Mo1 Mo3 29.089(4) . . ?
OT4 Mo2 OT3 106.26(12) . . ?
OT4 Mo2 OB1 101.49(11) . . ?
OT3 Mo2 OB1 102.65(11) . . ?
OT4 Mo2 OB2 96.16(10) . . ?
OT3 Mo2 OB2 91.85(10) . . ?
OB1 Mo2 OB2 152.86(9) . . ?
OT4 Mo2 OC2 93.27(10) . . ?
OT3 Mo2 OC2 156.55(10) . . ?
OB1 Mo2 OC2 85.58(8) . . ?
OB2 Mo2 OC2 72.88(8) . . ?
OT4 Mo2 OC1 161.12(10) . . ?
OT3 Mo2 OC1 92.37(10) . . ?
OB1 Mo2 OC1 76.74(8) . . ?
OB2 Mo2 OC1 79.89(8) . . ?
OC2 Mo2 OC1 67.89(7) . . ?
Mo3 Mo3 OT6 0(10) . . ?
Mo3 Mo3 OT5 0(10) . . ?
OT6 Mo3 OT5 106.18(11) . . ?
Mo3 Mo3 OB3 0(10) . . ?
OT6 Mo3 OB3 101.87(11) . . ?
OT5 Mo3 OB3 103.57(11) . . ?
Mo3 Mo3 OB2 0(10) . . ?
OT6 Mo3 OB2 95.57(11) . . ?
OT5 Mo3 OB2 89.91(10) . . ?
OB3 Mo3 OB2 153.82(9) . . ?
Mo3 Mo3 OC2 0(10) . . ?
OT6 Mo3 OC2 91.11(10) . . ?
OT5 Mo3 OC2 157.14(10) . . ?
OB3 Mo3 OC2 86.89(9) . . ?
OB2 Mo3 OC2 73.29(8) . . ?
Mo3 Mo3 OC3 0(10) . . ?
OT6 Mo3 OC3 159.73(10) . . ?
OT5 Mo3 OC3 93.65(9) . . ?
OB3 Mo3 OC3 76.90(8) . . ?
OB2 Mo3 OC3 79.97(8) . . ?
OC2 Mo3 OC3 68.65(7) . . ?
Mo3 Mo3 Mo1 0(10) . 3 ?
OT6 Mo3 Mo1 134.87(9) . 3 ?
OT5 Mo3 Mo1 91.25(8) . 3 ?
OB3 Mo3 Mo1 33.00(7) . 3 ?
OB2 Mo3 Mo1 126.39(6) . 3 ?
OC2 Mo3 Mo1 86.70(5) . 3 ?
OC3 Mo3 Mo1 46.47(5) . 3 ?
Mo3 Mo3 I1 0.000(9) . . ?
OT6 Mo3 I1 125.38(8) . . ?
OT5 Mo3 I1 127.21(8) . . ?
OB3 Mo3 I1 78.20(7) . . ?
OB2 Mo3 I1 75.79(6) . . ?
OC2 Mo3 I1 34.41(5) . . ?
OC3 Mo3 I1 34.34(5) . . ?
Mo1 Mo3 I1 61.547(6) 3 . ?
Mo3 Mo3 Mo1 0(10) . . ?
OT6 Mo3 Mo1 105.14(8) . . ?
OT5 Mo3 Mo1 132.48(8) . . ?
OB3 Mo3 Mo1 103.87(7) . . ?
OB2 Mo3 Mo1 52.18(6) . . ?
OC2 Mo3 Mo1 25.07(5) . . ?
OC3 Mo3 Mo1 56.57(5) . . ?
Mo1 Mo3 Mo1 91.227(7) 3 . ?
I1 Mo3 Mo1 29.679(4) . . ?
I1 OC1 Mo2 102.55(9) . . ?
I1 OC1 Mo1 103.57(9) . . ?
Mo2 OC1 Mo1 87.61(7) . . ?
I1 OC2 Mo3 103.36(9) . . ?
I1 OC2 Mo2 103.52(9) . . ?
Mo3 OC2 Mo2 97.71(8) . . ?
I1 OC3 Mo3 102.16(8) . . ?
I1 OC3 Mo1 103.11(8) . 3 ?
Mo3 OC3 Mo1 88.25(7) . 3 ?
Mo2 OB1 Mo1 115.08(11) . . ?
C0 OB2 Mo2 121.7(2) . . ?
C0 OB2 Mo3 119.91(19) . . ?
Mo2 OB2 Mo3 110.49(10) . . ?
Mo3 OB3 Mo1 115.57(11) . 3 ?
OB2 C0 H1 109.8 . . ?
OB2 C0 H2 105.0 . . ?
H1 C0 H2 113.6 . . ?
OB2 C0 H3 111.4 . . ?
H1 C0 H3 109.5 . . ?
H2 C0 H3 107.6 . . ?
C13 N1 C9 110.4(3) . . ?
C13 N1 C1 107.1(2) . . ?
C9 N1 C1 111.2(2) . . ?
C13 N1 C5 111.2(2) . . ?
C9 N1 C5 105.9(2) . . ?
C1 N1 C5 111.1(2) . . ?
N1 C1 C2 115.9(3) . . ?
N1 C1 H1A 108.3 . . ?
C2 C1 H1A 108.3 . . ?
N1 C1 H1B 108.3 . . ?
C2 C1 H1B 108.3 . . ?
H1A C1 H1B 107.4 . . ?
C3 C2 C1 110.0(3) . . ?
C3 C2 H2A 109.7 . . ?
C1 C2 H2A 109.7 . . ?
C3 C2 H2B 109.7 . . ?
C1 C2 H2B 109.7 . . ?
H2A C2 H2B 108.2 . . ?
C2 C3 C4 111.5(3) . . ?
C2 C3 H3A 109.3 . . ?
C4 C3 H3A 109.3 . . ?
C2 C3 H3B 109.3 . . ?
C4 C3 H3B 109.3 . . ?
H3A C3 H3B 108.0 . . ?
C3 C4 H4A 109.5 . . ?
C3 C4 H4B 109.5 . . ?
H4A C4 H4B 109.5 . . ?
C3 C4 H4C 109.5 . . ?
H4A C4 H4C 109.5 . . ?
H4B C4 H4C 109.5 . . ?
C6 C5 N1 116.7(3) . . ?
C6 C5 H5A 108.1 . . ?
N1 C5 H5A 108.1 . . ?
C6 C5 H5B 108.1 . . ?
N1 C5 H5B 108.1 . . ?
H5A C5 H5B 107.3 . . ?
C5 C6 C7 108.8(3) . . ?
C5 C6 H6A 109.9 . . ?
C7 C6 H6A 109.9 . . ?
C5 C6 H6B 109.9 . . ?
C7 C6 H6B 109.9 . . ?
H6A C6 H6B 108.3 . . ?
C8B C7 C8A 68.5(7) . . ?
C8B C7 C6 109.7(7) . . ?
C8A C7 C6 115.6(4) . . ?
C8B C7 H7A 44.2 . . ?
C8A C7 H7A 108.4 . . ?
C6 C7 H7A 108.4 . . ?
C8B C7 H7B 138.5 . . ?
C8A C7 H7B 108.4 . . ?
C6 C7 H7B 108.4 . . ?
H7A C7 H7B 107.4 . . ?
C8B C7 H7C 109.7 . . ?
C8A C7 H7C 132.2 . . ?
C6 C7 H7C 109.7 . . ?
H7A C7 H7C 69.1 . . ?
H7B C7 H7C 40.2 . . ?
C8B C7 H7D 109.7 . . ?
C8A C7 H7D 42.4 . . ?
C6 C7 H7D 109.7 . . ?
H7A C7 H7D 140.0 . . ?
H7B C7 H7D 71.3 . . ?
H7C C7 H7D 108.2 . . ?
C7 C8A H7D 41.6 . . ?
C7 C8A H8A 109.5 . . ?
H7D C8A H8A 103.4 . . ?
C7 C8A H8B 109.5 . . ?
H7D C8A H8B 143.1 . . ?
H8A C8A H8B 109.5 . . ?
C7 C8A H8C 109.5 . . ?
H7D C8A H8C 73.6 . . ?
H8A C8A H8C 109.5 . . ?
H8B C8A H8C 109.5 . . ?
C7 C8B H8D 109.5 . . ?
C7 C8B H8E 109.5 . . ?
H8D C8B H8E 109.5 . . ?
C7 C8B H8F 109.5 . . ?
H8D C8B H8F 109.5 . . ?
H8E C8B H8F 109.5 . . ?
C10 C9 N1 115.7(3) . . ?
C10 C9 H9A 108.4 . . ?
N1 C9 H9A 108.4 . . ?
C10 C9 H9B 108.4 . . ?
N1 C9 H9B 108.4 . . ?
H9A C9 H9B 107.4 . . ?
C11 C10 C9 112.5(3) . . ?
C11 C10 H10A 109.1 . . ?
C9 C10 H10A 109.1 . . ?
C11 C10 H10B 109.1 . . ?
C9 C10 H10B 109.1 . . ?
H10A C10 H10B 107.8 . . ?
C12 C11 C10 114.0(5) . . ?
C12 C11 H11A 108.8 . . ?
C10 C11 H11A 108.8 . . ?
C12 C11 H11B 108.8 . . ?
C10 C11 H11B 108.8 . . ?
H11A C11 H11B 107.7 . . ?
C11 C12 H12A 109.5 . . ?
C11 C12 H12B 109.5 . . ?
H12A C12 H12B 109.5 . . ?
C11 C12 H12C 109.5 . . ?
H12A C12 H12C 109.5 . . ?
H12B C12 H12C 109.5 . . ?
N1 C13 C14 114.4(3) . . ?
N1 C13 H13A 108.7 . . ?
C14 C13 H13A 108.7 . . ?
N1 C13 H13B 108.7 . . ?
C14 C13 H13B 108.7 . . ?
H13A C13 H13B 107.6 . . ?
C15 C14 C13 112.0(3) . . ?
C15 C14 H14A 109.2 . . ?
C13 C14 H14A 109.2 . . ?
C15 C14 H14B 109.2 . . ?
C13 C14 H14B 109.2 . . ?
H14A C14 H14B 107.9 . . ?
C16B C15 C14 110.3(13) . . ?
C16B C15 C16A 86.6(13) . . ?
C14 C15 C16A 110.4(4) . . ?
C16B C15 H15A 127.6 . . ?
C14 C15 H15A 109.6 . . ?
C16A C15 H15A 109.6 . . ?
C16B C15 H15B 25.1 . . ?
C14 C15 H15B 109.6 . . ?
C16A C15 H15B 109.6 . . ?
H15A C15 H15B 108.1 . . ?
C16B C15 H15C 109.6 . . ?
C14 C15 H15C 109.7 . . ?
C16A C15 H15C 127.4 . . ?
H15A C15 H15C 23.0 . . ?
H15B C15 H15C 87.1 . . ?
C16B C15 H15D 109.5 . . ?
C14 C15 H15D 109.6 . . ?
C16A C15 H15D 25.0 . . ?
H15A C15 H15D 87.3 . . ?
H15B C15 H15D 129.5 . . ?
H15C C15 H15D 108.1 . . ?
C15 C16A H15D 34.0 . . ?
C15 C16A H16A 109.5 . . ?
H15D C16A H16A 104.5 . . ?
C15 C16A H16B 109.5 . . ?
H15D C16A H16B 138.2 . . ?
H16A C16A H16B 109.5 . . ?
C15 C16A H16C 109.5 . . ?
H15D C16A H16C 80.3 . . ?
H16A C16A H16C 109.5 . . ?
H16B C16A H16C 109.5 . . ?
C15 C16B H16D 109.5 . . ?
C15 C16B H16E 109.5 . . ?
H16D C16B H16E 109.5 . . ?
C15 C16B H16F 109.5 . . ?
H16D C16B H16F 109.5 . . ?
H16E C16B H16F 109.5 . . ?
C17A N2A C25A 110.8(9) . . ?
C17A N2A C21A 111.2(9) . . ?
C25A N2A C21A 106.9(11) . . ?
C17A N2A C29A 107.2(11) . . ?
C25A N2A C29A 110.5(10) . . ?
C21A N2A C29A 110.2(9) . . ?
N2A C17A C18A 118.3(8) . . ?
N2A C17A H17A 107.7 . . ?
C18A C17A H17A 107.7 . . ?
N2A C17A H17B 107.7 . . ?
C18A C17A H17B 107.7 . . ?
H17A C17A H17B 107.1 . . ?
C17A C18A C19A 112.1(8) . . ?
C17A C18A H18A 109.2 . . ?
C19A C18A H18A 109.2 . . ?
C17A C18A H18B 109.2 . . ?
C19A C18A H18B 109.2 . . ?
H18A C18A H18B 107.9 . . ?
C20A C19A C18A 112.6(9) . . ?
C20A C19A H19A 109.1 . . ?
C18A C19A H19A 109.1 . . ?
C20A C19A H19B 109.1 . . ?
C18A C19A H19B 109.1 . . ?
H19A C19A H19B 107.8 . . ?
C19A C20A H20A 109.5 . . ?
C19A C20A H20B 109.5 . . ?
H20A C20A H20B 109.5 . . ?
C19A C20A H20C 109.5 . . ?
H20A C20A H20C 109.5 . . ?
H20B C20A H20C 109.5 . . ?
N2A C21A C22A 115.0(7) . . ?
N2A C21A H21A 108.5 . . ?
C22A C21A H21A 108.5 . . ?
N2A C21A H21B 108.5 . . ?
C22A C21A H21B 108.5 . . ?
H21A C21A H21B 107.5 . . ?
C23A C22A C21A 113.2(7) . . ?
C23A C22A H22A 108.9 . . ?
C21A C22A H22A 108.9 . . ?
C23A C22A H22B 108.9 . . ?
C21A C22A H22B 108.9 . . ?
H22A C22A H22B 107.8 . . ?
C22A C23A C24A 113.2(7) . . ?
C22A C23A H23A 108.9 . . ?
C24A C23A H23A 108.9 . . ?
C22A C23A H23B 108.9 . . ?
C24A C23A H23B 108.9 . . ?
H23A C23A H23B 107.8 . . ?
C23A C24A H24A 109.5 . . ?
C23A C24A H24B 109.5 . . ?
H24A C24A H24B 109.5 . . ?
C23A C24A H24C 109.5 . . ?
H24A C24A H24C 109.5 . . ?
H24B C24A H24C 109.5 . . ?
N2A C25A C26A 110.9(9) . . ?
N2A C25A H25A 109.5 . . ?
C26A C25A H25A 109.5 . . ?
N2A C25A H25B 109.5 . . ?
C26A C25A H25B 109.5 . . ?
H25A C25A H25B 108.0 . . ?
C27A C26A C25A 111.6(9) . . ?
C27A C26A H26A 109.3 . . ?
C25A C26A H26A 109.3 . . ?
C27A C26A H26B 109.3 . . ?
C25A C26A H26B 109.3 . . ?
H26A C26A H26B 108.0 . . ?
C26A C27A C28A 109.6(9) . . ?
C26A C27A H27A 109.8 . . ?
C28A C27A H27A 109.8 . . ?
C26A C27A H27B 109.8 . . ?
C28A C27A H27B 109.8 . . ?
H27A C27A H27B 108.2 . . ?
C27A C28A H28A 109.5 . . ?
C27A C28A H28B 109.5 . . ?
H28A C28A H28B 109.5 . . ?
C27A C28A H28C 109.5 . . ?
H28A C28A H28C 109.5 . . ?
H28B C28A H28C 109.5 . . ?
C30A C29A N2A 116.8(10) . . ?
C30A C29A H29A 108.1 . . ?
N2A C29A H29A 108.1 . . ?
C30A C29A H29B 108.1 . . ?
N2A C29A H29B 108.1 . . ?
H29A C29A H29B 107.3 . . ?
C29A C30A C31A 107.3(10) . . ?
C29A C30A H30A 110.3 . . ?
C31A C30A H30A 110.3 . . ?
C29A C30A H30B 110.3 . . ?
C31A C30A H30B 110.3 . . ?
H30A C30A H30B 108.5 . . ?
C32A C31A C30A 115.8(12) . . ?
C32A C31A H31A 108.3 . . ?
C30A C31A H31A 108.3 . . ?
C32A C31A H31B 108.3 . . ?
C30A C31A H31B 108.3 . . ?
H31A C31A H31B 107.4 . . ?
C31A C32A H32A 109.5 . . ?
C31A C32A H32B 109.5 . . ?
H32A C32A H32B 109.5 . . ?
C31A C32A H32C 109.5 . . ?
H32A C32A H32C 109.5 . . ?
H32B C32A H32C 109.5 . . ?
H31C C31B H31D 107.3 . . ?

loop_
_geom_bond_atom_site_label_1
_geom_bond_atom_site_label_2
_geom_bond_distance
_geom_bond_site_symmetry_2
_geom_bond_publ_flag
I1 OC1 1.885(2) 3 ?
I1 OC1 1.885(2) . ?
I1 OC3 1.8936(19) 3 ?
I1 OC3 1.8936(19) . ?
I1 OC2 1.9056(19) 3 ?
I1 OC2 1.9056(19) . ?
I1 Mo3 3.2812(3) . ?
I1 Mo1 3.3418(2) . ?
Mo1 OT1 1.703(2) . ?
Mo1 OT2 1.706(2) . ?
Mo1 OB3 1.962(2) 3 ?
Mo1 OB1 1.964(2) . ?
Mo1 OC1 2.352(2) . ?
Mo1 OC3 2.357(2) 3 ?
Mo1 Mo3 3.2501(4) 3 ?
Mo1 Mo3 5.7710(4) . ?
Mo2 OT4 1.705(2) . ?
Mo2 OT3 1.707(2) . ?
Mo2 OB1 1.880(2) . ?
Mo2 OB2 2.086(2) . ?
Mo2 OC2 2.289(2) . ?
Mo2 OC1 2.334(2) . ?
Mo3 Mo3 0.0000(5) . ?
Mo3 OT6 1.709(2) . ?
Mo3 OT5 1.713(2) . ?
Mo3 OB3 1.879(2) . ?
Mo3 OB2 2.089(2) . ?
Mo3 OC2 2.267(2) . ?
Mo3 OC3 2.310(2) . ?
Mo3 Mo1 3.2501(4) 3 ?
OC3 Mo1 2.357(2) 3 ?
OB2 C0 1.451(4) . ?
OB3 Mo1 1.962(2) 3 ?
C0 H1 0.9414 . ?
C0 H2 1.0208 . ?
C0 H3 0.9543 . ?
N1 C13 1.523(4) . ?
N1 C9 1.525(4) . ?
N1 C1 1.525(4) . ?
N1 C5 1.526(4) . ?
C1 C2 1.528(5) . ?
C1 H1A 0.9900 . ?
C1 H1B 0.9900 . ?
C2 C3 1.524(5) . ?
C2 H2A 0.9900 . ?
C2 H2B 0.9900 . ?
C3 C4 1.529(5) . ?
C3 H3A 0.9900 . ?
C3 H3B 0.9900 . ?
C4 H4A 0.9800 . ?
C4 H4B 0.9800 . ?
C4 H4C 0.9800 . ?
C5 C6 1.509(5) . ?
C5 H5A 0.9900 . ?
C5 H5B 0.9900 . ?
C6 C7 1.538(5) . ?
C6 H6A 0.9900 . ?
C6 H6B 0.9900 . ?
C7 C8B 1.370(15) . ?
C7 C8A 1.484(7) . ?
C7 H7A 0.9900 . ?
C7 H7B 0.9900 . ?
C7 H7C 0.9900 . ?
C7 H7D 0.9900 . ?
C8A H7D 1.0057 . ?
C8A H8A 0.9800 . ?
C8A H8B 0.9800 . ?
C8A H8C 0.9800 . ?
C8B H8D 0.9800 . ?
C8B H8E 0.9800 . ?
C8B H8F 0.9800 . ?
C9 C10 1.522(5) . ?
C9 H9A 0.9900 . ?
C9 H9B 0.9900 . ?
C10 C11 1.503(6) . ?
C10 H10A 0.9900 . ?
C10 H10B 0.9900 . ?
C11 C12 1.483(7) . ?
C11 H11A 0.9900 . ?
C11 H11B 0.9900 . ?
C12 H12A 0.9800 . ?
C12 H12B 0.9800 . ?
C12 H12C 0.9800 . ?
C13 C14 1.527(5) . ?
C13 H13A 0.9900 . ?
C13 H13B 0.9900 . ?
C14 C15 1.515(5) . ?
C14 H14A 0.9900 . ?
C14 H14B 0.9900 . ?
C15 C16B 1.40(3) . ?
C15 C16A 1.516(7) . ?
C15 H15A 0.9900 . ?
C15 H15B 0.9900 . ?
C15 H15C 0.9900 . ?
C15 H15D 0.9900 . ?
C16A H15D 0.7472 . ?
C16A H16A 0.9800 . ?
C16A H16B 0.9800 . ?
C16A H16C 0.9800 . ?
C16B H16D 0.9800 . ?
C16B H16E 0.9800 . ?
C16B H16F 0.9800 . ?
N2A C17A 1.512(15) . ?
N2A C25A 1.521(13) . ?
N2A C21A 1.529(14) . ?
N2A C29A 1.540(15) . ?
C17A C18A 1.523(11) . ?
C17A H17A 0.9900 . ?
C17A H17B 0.9900 . ?
C18A C19A 1.527(12) . ?
C18A H18A 0.9900 . ?
C18A H18B 0.9900 . ?
C19A C20A 1.443(12) . ?
C19A H19A 0.9900 . ?
C19A H19B 0.9900 . ?
C20A H20A 0.9800 . ?
C20A H20B 0.9800 . ?
C20A H20C 0.9800 . ?
C21A C22A 1.532(10) . ?
C21A H21A 0.9900 . ?
C21A H21B 0.9900 . ?
C22A C23A 1.487(10) . ?
C22A H22A 0.9900 . ?
C22A H22B 0.9900 . ?
C23A C24A 1.504(10) . ?
C23A H23A 0.9900 . ?
C23A H23B 0.9900 . ?
C24A H24A 0.9800 . ?
C24A H24B 0.9800 . ?
C24A H24C 0.9800 . ?
C25A C26A 1.562(11) . ?
C25A H25A 0.9900 . ?
C25A H25B 0.9900 . ?
C26A C27A 1.478(12) . ?
C26A H26A 0.9900 . ?
C26A H26B 0.9900 . ?
C27A C28A 1.548(12) . ?
C27A H27A 0.9900 . ?
C27A H27B 0.9900 . ?
C28A H28A 0.9800 . ?
C28A H28B 0.9800 . ?
C28A H28C 0.9800 . ?
C29A C30A 1.474(13) . ?
C29A H29A 0.9900 . ?
C29A H29B 0.9900 . ?
C30A C31A 1.557(14) . ?
C30A H30A 0.9900 . ?
C30A H30B 0.9900 . ?
C31A C32A 1.407(14) . ?
C31A H31A 0.9900 . ?
C31A H31B 0.9900 . ?
C32A H32A 0.9800 . ?
C32A H32B 0.9800 . ?
C32A H32C 0.9800 . ?
C31B H31C 0.9900 . ?
C31B H31D 0.9900 . ?
